data_7102621
loop_
_publ_author_name
'Fawcett, John'
'Moralee, Andrew C'
'Percy, Jonathan M'
'Salafia, Vittoria'
'Vincent, Mark A'
'Hillier, Ian H'

_publ_section_title
;
 A surprising steric effect on a tandem cycloaddition/ring-opening
 reaction: rapid syntheses of difluorinated analogues of
 (hydroxymethyl)conduritols.
;
_journal_issue 9
_journal_name_full 'Chemical communications (Cambridge, England)'
_journal_page_first 1062
_journal_page_last 1063
_journal_paper_doi 10.1039/b401245c
_journal_year 2004
_chemical_formula_sum 'C20 H18 Br2 F4 O12'
_chemical_formula_weight 686.16
_chemical_name_systematic
;
?
;
_space_group_IT_number 4
_symmetry_cell_setting monoclinic
_symmetry_space_group_name_Hall 'P 2yb'
_symmetry_space_group_name_H-M 'P 1 21 1'
_atom_sites_solution_hydrogens geom
_atom_sites_solution_primary direct
_atom_sites_solution_secondary difmap
_audit_creation_method SHELXL-97
_cell_angle_alpha 90.00
_cell_angle_beta 94.404(2)
_cell_angle_gamma 90.00
_cell_formula_units_Z 2
_cell_length_a 7.0091(8)
_cell_length_b 11.5134(13)
_cell_length_c 14.9095(17)
_cell_measurement_reflns_used 5017
_cell_measurement_temperature 150(2)
_cell_measurement_theta_max 27.18
_cell_measurement_theta_min 2.24
_cell_volume 1199.6(2)
_computing_cell_refinement 'Bruker SMART'
_computing_data_collection 'Bruker SMART'
_computing_data_reduction 'Bruker SAINT'
_computing_molecular_graphics 'Bruker SHELXTL'
_computing_publication_material 'Bruker SHELXTL'
_computing_structure_refinement 'SHELXL-97 (Sheldrick, 1997)'
_computing_structure_solution 'SHELXS-97 (Sheldrick, 1990)'
_diffrn_ambient_temperature 150(2)
_diffrn_measured_fraction_theta_full 0.997
_diffrn_measured_fraction_theta_max 0.997
_diffrn_measurement_device_type 'CCD area detector'
_diffrn_measurement_method 'phi and omega scans'
_diffrn_radiation_monochromator graphite
_diffrn_radiation_source 'fine-focus sealed tube'
_diffrn_radiation_type MoK\a
_diffrn_radiation_wavelength 0.71073
_diffrn_reflns_av_R_equivalents 0.0236
_diffrn_reflns_av_sigmaI/netI 0.0319
_diffrn_reflns_limit_h_max 8
_diffrn_reflns_limit_h_min -8
_diffrn_reflns_limit_k_max 13
_diffrn_reflns_limit_k_min -13
_diffrn_reflns_limit_l_max 17
_diffrn_reflns_limit_l_min -16
_diffrn_reflns_number 8057
_diffrn_reflns_theta_full 25.00
_diffrn_reflns_theta_max 25.00
_diffrn_reflns_theta_min 1.37
_exptl_absorpt_coefficient_mu 3.474
_exptl_absorpt_correction_T_max 0.716
_exptl_absorpt_correction_T_min 0.444
_exptl_absorpt_correction_type empirical
_exptl_absorpt_process_details
;
absorption correction based on 6846 reflections (SADABS); Rint 0.077 before
correction and 0.039 after.
;
_exptl_crystal_colour colourless
_exptl_crystal_density_diffrn 1.900
_exptl_crystal_density_method 'not measured'
_exptl_crystal_description block
_exptl_crystal_F_000 680
_exptl_crystal_size_max 0.43
_exptl_crystal_size_mid 0.38
_exptl_crystal_size_min 0.33
_refine_diff_density_max 0.474
_refine_diff_density_min -0.357
_refine_diff_density_rms 0.068
_refine_ls_abs_structure_details 'Flack H D (1983), Acta Cryst. A39, 876-881'
_refine_ls_abs_structure_Flack 0.328(8)
_refine_ls_extinction_method none
_refine_ls_goodness_of_fit_ref 0.993
_refine_ls_hydrogen_treatment mixed
_refine_ls_matrix_type full
_refine_ls_number_parameters 348
_refine_ls_number_reflns 4055
_refine_ls_number_restraints 1
_refine_ls_restrained_S_all 0.993
_refine_ls_R_factor_all 0.0314
_refine_ls_R_factor_gt 0.0294
_refine_ls_shift/su_max 0.001
_refine_ls_shift/su_mean 0.000
_refine_ls_structure_factor_coef Fsqd
_refine_ls_weighting_details 'calc w=1/[\s^2^(Fo^2^)+(0.0458P)^2^+0.0000P] where P=(Fo^2^+2Fc^2^)/3'
_refine_ls_weighting_scheme calc
_refine_ls_wR_factor_gt 0.0702
_refine_ls_wR_factor_ref 0.0708
_reflns_number_gt 3792
_reflns_number_total 4055
_reflns_threshold_expression >2sigma(I)
_cod_data_source_file b401245c_cif.txt
_cod_data_source_block 9
_cod_depositor_comments
;
The following automatic conversions were performed:
'_symmetry_cell_setting' value 'Monoclinic' changed to 'monoclinic'
according to '/home/saulius/struct/CIF-dictionaries/cif_core.dic'
dictionary named 'cif_core.dic' version 2.4.1 from 2010-06-29.

Automatic conversion script
Id: cif_fix_enum 1527 2010-12-29 10:47:43Z saulius 
;
_cod_original_sg_symbol_H-M P2(1)
_cod_database_code 7102621

loop_
_symmetry_equiv_pos_as_xyz
'x, y, z'
'-x, y+1/2, -z'

loop_
_atom_site_label
_atom_site_type_symbol
_atom_site_fract_x
_atom_site_fract_y
_atom_site_fract_z
_atom_site_U_iso_or_equiv
_atom_site_adp_type
_atom_site_occupancy
_atom_site_symmetry_multiplicity
_atom_site_calc_flag
_atom_site_refinement_flags
Br1 Br 0.43742(5) 0.25852(3) -0.01801(3) 0.04071(14) Uani 1 1 d .
F1 F 0.2784(3) 0.4169(2) 0.23759(15) 0.0316(5) Uani 1 1 d .
F2 F 0.4023(3) 0.2840(2) 0.32717(14) 0.0375(6) Uani 1 1 d .
O1 O 0.5596(4) 0.6002(2) 0.19575(17) 0.0292(6) Uani 1 1 d .
O2 O 0.4563(4) 0.6979(3) 0.31239(19) 0.0341(7) Uani 1 1 d .
O3 O 0.5543(3) 0.5141(3) 0.32855(15) 0.0237(5) Uani 1 1 d .
O4 O 0.5595(4) 0.1722(2) 0.1910(2) 0.0360(7) Uani 1 1 d .
H4 H 0.5051 0.1220 0.2211 0.054 Uiso 1 1 calc R
O5 O 0.8861(4) 0.3116(3) 0.26412(19) 0.0291(7) Uani 1 1 d .
O6 O 0.7955(4) 0.3670(3) 0.39847(18) 0.0406(8) Uani 1 1 d .
C2 C 0.5186(6) 0.6125(4) 0.2812(3) 0.0271(9) Uani 1 1 d .
C4 C 0.4308(6) 0.3461(4) 0.2526(3) 0.0279(9) Uani 1 1 d .
C5 C 0.4353(5) 0.2648(4) 0.1720(2) 0.0288(8) Uani 1 1 d .
H5 H 0.3036 0.2336 0.1571 0.035 Uiso 1 1 calc R
C6 C 0.4943(5) 0.3320(4) 0.0938(3) 0.0264(9) Uani 1 1 d .
C7 C 0.5819(5) 0.4330(4) 0.0979(2) 0.0264(9) Uani 1 1 d .
H7 H 0.6029 0.4720 0.0434 0.032 Uiso 1 1 calc R
C8 C 0.7801(6) 0.3590(4) 0.3111(3) 0.0265(9) Uani 1 1 d .
C9 C 0.9670(8) 0.3105(5) 0.4465(3) 0.0644(18) Uani 1 1 d .
H9A H 1.0721 0.3033 0.4061 0.077 Uiso 1 1 calc R
H9B H 1.0132 0.3565 0.4999 0.077 Uiso 1 1 calc R
C10 C 0.9023(10) 0.1958(6) 0.4734(4) 0.079(2) Uani 1 1 d .
H10A H 0.7913 0.2043 0.5090 0.119 Uiso 1 1 calc R
H10B H 1.0059 0.1567 0.5096 0.119 Uiso 1 1 calc R
H10C H 0.8665 0.1494 0.4196 0.119 Uiso 1 1 calc R
C3A C 0.6058(5) 0.4240(3) 0.2704(2) 0.0231(9) Uani 1 1 d .
C7A C 0.6485(5) 0.4881(3) 0.1838(2) 0.0230(9) Uani 1 1 d .
H7A H 0.7900 0.4998 0.1844 0.028 Uiso 1 1 calc R
Br2 Br -0.05985(5) 1.02036(3) -0.03291(3) 0.03741(13) Uani 1 1 d .
F1A F -0.2351(3) 0.8650(2) 0.21993(15) 0.0325(6) Uani 1 1 d .
F2A F -0.1369(3) 1.0055(2) 0.30859(14) 0.0372(6) Uani 1 1 d .
O1A O 0.0688(4) 0.6924(2) 0.19350(17) 0.0285(6) Uani 1 1 d .
O2A O -0.0357(4) 0.5973(3) 0.30976(19) 0.0367(7) Uani 1 1 d .
O3A O 0.0443(4) 0.7839(2) 0.32220(15) 0.0250(6) Uani 1 1 d .
O4A O 0.0267(4) 1.1197(3) 0.1753(2) 0.0362(7) Uani 1 1 d .
H4A H -0.0447 1.1760 0.1857 0.054 Uiso 1 1 calc R
O5A O 0.3713(4) 0.9873(2) 0.25819(19) 0.0315(7) Uani 1 1 d .
O6A O 0.2445(4) 0.9585(3) 0.38987(18) 0.0352(7) Uani 1 1 d .
C2A C 0.0214(6) 0.6832(4) 0.2772(3) 0.0272(9) Uani 1 1 d .
C4A C -0.0910(5) 0.9429(4) 0.2368(2) 0.0264(9) Uani 1 1 d .
C5A C -0.0860(5) 1.0203(4) 0.1555(2) 0.0276(8) Uani 1 1 d .
H5A H -0.2194 1.0452 0.1360 0.033 Uiso 1 1 calc R
C6A C -0.0075(5) 0.9533(4) 0.0816(2) 0.0254(9) Uani 1 1 d .
C7A' C 0.0866(5) 0.8553(4) 0.0908(2) 0.0245(9) Uani 1 1 d .
H7A' H 0.1148 0.8140 0.0382 0.029 Uiso 1 1 calc R
C8A C 0.2551(5) 0.9468(4) 0.3035(2) 0.0253(9) Uani 1 1 d .
C9A C 0.4045(6) 1.0151(5) 0.4399(3) 0.0443(11) Uani 1 1 d .
H9A1 H 0.3600 1.0493 0.4955 0.053 Uiso 1 1 calc R
H9A2 H 0.4515 1.0792 0.4032 0.053 Uiso 1 1 calc R
C10A C 0.5621(6) 0.9351(5) 0.4638(3) 0.0489(12) Uani 1 1 d .
H10D H 0.5142 0.8684 0.4961 0.073 Uiso 1 1 calc R
H10E H 0.6608 0.9751 0.5023 0.073 Uiso 1 1 calc R
H10F H 0.6170 0.9083 0.4089 0.073 Uiso 1 1 calc R
C3B C 0.0906(5) 0.8727(3) 0.2612(2) 0.0220(9) Uani 1 1 d .
C7B C 0.1510(6) 0.8060(3) 0.1800(2) 0.0224(9) Uani 1 1 d .
H7B H 0.2936 0.7991 0.1845 0.027 Uiso 1 1 calc R

loop_
_atom_site_aniso_label
_atom_site_aniso_U_11
_atom_site_aniso_U_22
_atom_site_aniso_U_33
_atom_site_aniso_U_23
_atom_site_aniso_U_13
_atom_site_aniso_U_12
Br1 0.0407(3) 0.0474(3) 0.0337(2) -0.0166(2) 0.00087(16) -0.0075(2)
F1 0.0241(12) 0.0343(14) 0.0371(13) -0.0037(11) 0.0062(9) 0.0001(11)
F2 0.0477(13) 0.0321(14) 0.0351(13) 0.0076(11) 0.0184(10) -0.0072(11)
O1 0.0451(18) 0.0192(15) 0.0232(15) 0.0004(12) 0.0013(11) 0.0022(13)
O2 0.0461(18) 0.0241(16) 0.0319(17) -0.0041(13) 0.0013(13) 0.0082(14)
O3 0.0290(13) 0.0238(14) 0.0190(12) -0.0007(13) 0.0060(10) 0.0040(13)
O4 0.0393(16) 0.0167(14) 0.054(2) 0.0024(13) 0.0179(14) -0.0009(13)
O5 0.0265(14) 0.0314(17) 0.0300(15) -0.0062(12) 0.0063(12) 0.0012(12)
O6 0.0421(16) 0.057(2) 0.0227(15) 0.0091(14) 0.0048(12) 0.0241(15)
C2 0.032(2) 0.025(2) 0.023(2) 0.0033(18) -0.0064(16) 0.000(2)
C4 0.029(2) 0.026(2) 0.031(2) 0.0032(17) 0.0144(16) 0.0047(18)
C5 0.0262(19) 0.028(2) 0.033(2) -0.005(2) 0.0071(15) -0.0082(19)
C6 0.022(2) 0.031(2) 0.027(2) -0.0062(17) 0.0050(15) 0.0017(18)
C7 0.025(2) 0.036(3) 0.0186(19) 0.0029(17) 0.0036(15) 0.0019(19)
C8 0.030(2) 0.022(2) 0.028(2) 0.0023(17) 0.0056(17) -0.0006(17)
C9 0.072(4) 0.089(5) 0.033(3) 0.011(3) 0.009(2) 0.046(3)
C10 0.119(5) 0.064(4) 0.051(4) -0.009(3) -0.020(4) 0.023(4)
C3A 0.025(2) 0.023(2) 0.021(2) 0.0008(16) 0.0039(15) 0.0005(17)
C7A 0.030(2) 0.018(2) 0.0207(19) -0.0002(15) 0.0046(15) 0.0004(16)
Br2 0.0366(2) 0.0486(3) 0.0272(2) 0.0130(2) 0.00345(16) 0.0089(2)
F1A 0.0219(11) 0.0408(15) 0.0352(13) 0.0033(11) 0.0049(9) -0.0068(11)
F2A 0.0454(13) 0.0381(14) 0.0302(12) -0.0079(12) 0.0171(10) 0.0050(11)
O1A 0.0399(17) 0.0261(16) 0.0189(15) -0.0034(12) -0.0008(11) -0.0027(13)
O2A 0.0498(19) 0.0288(17) 0.0306(16) 0.0034(14) -0.0030(13) -0.0164(14)
O3A 0.0343(14) 0.0238(16) 0.0171(12) -0.0012(11) 0.0033(10) -0.0081(13)
O4A 0.0453(17) 0.0225(16) 0.0429(18) -0.0003(13) 0.0169(13) 0.0039(13)
O5A 0.0322(15) 0.0284(18) 0.0343(16) 0.0082(13) 0.0054(13) -0.0098(13)
O6A 0.0437(16) 0.0384(16) 0.0234(15) -0.0042(12) 0.0019(12) -0.0171(14)
C2A 0.029(2) 0.028(2) 0.024(2) 0.0014(18) -0.0036(17) -0.003(2)
C4A 0.027(2) 0.032(2) 0.021(2) -0.0065(16) 0.0099(15) 0.0044(18)
C5A 0.0266(18) 0.029(2) 0.0276(19) 0.002(2) 0.0065(15) -0.001(2)
C6A 0.0239(19) 0.032(2) 0.0206(19) 0.0051(16) 0.0048(15) 0.0017(18)
C7A' 0.030(2) 0.024(2) 0.021(2) -0.0041(16) 0.0056(15) 0.0006(18)
C8A 0.031(2) 0.021(2) 0.024(2) 0.0026(15) 0.0020(16) 0.0018(17)
C9A 0.059(3) 0.042(3) 0.030(2) -0.011(2) -0.0048(19) -0.027(3)
C10A 0.049(3) 0.060(3) 0.037(3) 0.007(2) 0.000(2) -0.009(2)
C3B 0.028(2) 0.022(2) 0.0174(19) 0.0037(15) 0.0076(15) -0.0060(17)
C7B 0.028(2) 0.022(2) 0.0182(19) -0.0012(15) 0.0040(15) -0.0006(17)

loop_
_atom_type_symbol
_atom_type_description
_atom_type_scat_dispersion_real
_atom_type_scat_dispersion_imag
_atom_type_scat_source
C C 0.0033 0.0016 'International Tables Vol C Tables 4.2.6.8 and 6.1.1.4'
H H 0.0000 0.0000 'International Tables Vol C Tables 4.2.6.8 and 6.1.1.4'
O O 0.0106 0.0060 'International Tables Vol C Tables 4.2.6.8 and 6.1.1.4'
F F 0.0171 0.0103 'International Tables Vol C Tables 4.2.6.8 and 6.1.1.4'
Br Br -0.2901 2.4595 'International Tables Vol C Tables 4.2.6.8 and 6.1.1.4'

loop_
_geom_angle_atom_site_label_1
_geom_angle_atom_site_label_2
_geom_angle_atom_site_label_3
_geom_angle
C2 O1 C7A 109.7(3)
C2 O3 C3A 109.9(3)
C8 O6 C9 116.7(3)
O2 C2 O1 125.1(4)
O2 C2 O3 123.5(4)
O1 C2 O3 111.4(4)
F1 C4 F2 107.0(3)
F1 C4 C5 107.7(3)
F2 C4 C5 109.7(3)
F1 C4 C3A 106.8(3)
F2 C4 C3A 109.7(3)
C5 C4 C3A 115.6(3)
O4 C5 C6 110.6(3)
O4 C5 C4 111.1(3)
C6 C5 C4 108.9(4)
C7 C6 C5 125.6(4)
C7 C6 Br1 120.3(3)
C5 C6 Br1 114.1(3)
C6 C7 C7A 122.5(4)
O5 C8 O6 127.8(4)
O5 C8 C3A 120.7(4)
O6 C8 C3A 111.5(3)
C10 C9 O6 105.6(5)
O3 C3A C8 110.6(3)
O3 C3A C4 107.3(3)
C8 C3A C4 113.0(3)
O3 C3A C7A 103.8(3)
C8 C3A C7A 111.7(3)
C4 C3A C7A 110.0(3)
O1 C7A C7 112.3(3)
O1 C7A C3A 102.2(3)
C7 C7A C3A 117.1(3)
C2A O1A C7B 109.6(3)
C2A O3A C3B 109.0(3)
C8A O6A C9A 117.0(3)
O2A C2A O1A 124.9(4)
O2A C2A O3A 123.2(4)
O1A C2A O3A 111.9(4)
F2A C4A F1A 106.2(3)
F2A C4A C5A 110.1(4)
F1A C4A C5A 107.7(3)
F2A C4A C3B 109.8(3)
F1A C4A C3B 106.8(3)
C5A C4A C3B 115.7(3)
O4A C5A C6A 110.1(3)
O4A C5A C4A 111.1(3)
C6A C5A C4A 108.8(4)
C7A' C6A C5A 125.7(4)
C7A' C6A Br2 120.6(3)
C5A C6A Br2 113.8(3)
C6A C7A' C7B 122.6(3)
O5A C8A O6A 127.8(4)
O5A C8A C3B 120.7(3)
O6A C8A C3B 111.5(3)
O6A C9A C10A 112.4(4)
O3A C3B C7B 103.7(3)
O3A C3B C4A 107.8(3)
C7B C3B C4A 110.8(3)
O3A C3B C8A 109.8(3)
C7B C3B C8A 111.3(3)
C4A C3B C8A 113.0(3)
O1A C7B C7A' 111.9(3)
O1A C7B C3B 102.0(3)
C7A' C7B C3B 115.9(3)

loop_
_geom_bond_atom_site_label_1
_geom_bond_atom_site_label_2
_geom_bond_distance
Br1 C6 1.884(4)
F1 C4 1.349(5)
F2 C4 1.349(4)
O1 C2 1.336(5)
O1 C7A 1.451(5)
O2 C2 1.185(5)
O3 C2 1.348(5)
O3 C3A 1.416(5)
O4 C5 1.392(5)
O5 C8 1.191(5)
O6 C8 1.303(5)
O6 C9 1.500(5)
C4 C5 1.526(6)
C4 C3A 1.526(6)
C5 C6 1.484(5)
C6 C7 1.315(6)
C7 C7A 1.473(5)
C8 C3A 1.519(5)
C9 C10 1.462(9)
C3A C7A 1.536(5)
Br2 C6A 1.884(4)
F1A C4A 1.359(5)
F2A C4A 1.350(4)
O1A C2A 1.320(5)
O1A C7B 1.450(5)
O2A C2A 1.184(5)
O3A C2A 1.343(5)
O3A C3B 1.423(4)
O4A C5A 1.409(5)
O5A C8A 1.193(4)
O6A C8A 1.302(4)
O6A C9A 1.453(5)
C4A C5A 1.506(6)
C4A C3B 1.528(6)
C5A C6A 1.484(5)
C6A C7A' 1.310(5)
C7A' C7B 1.485(5)
C8A C3B 1.530(5)
C9A C10A 1.461(7)
C3B C7B 1.521(5)
